data_7211171
loop_
_publ_author_name
'Kettner, Florian'
'Kischel, Marcus'
'Krautscheid, Harald'

_publ_section_title
;
 Coordination polymers based on 1,1&#x2032;-cobaltocenium dicarboxylate
 linkers
;
_journal_issue 42
_journal_name_full CrystEngComm
_journal_page_first 8437
_journal_paper_doi 10.1039/c3ce41371c
_journal_volume 15
_journal_year 2013
_chemical_formula_moiety '(C24 H16 Co2 Cu O8),(C1.5 H6 O1.5)'
_chemical_formula_sum 'C25.5 H22 Co2 Cu O9.5'
_chemical_formula_weight 661.83
_space_group_IT_number 76
_symmetry_cell_setting tetragonal
_symmetry_space_group_name_Hall 'P 4w'
_symmetry_space_group_name_H-M 'P 41'
_atom_sites_solution_hydrogens geom
_atom_sites_solution_primary direct
_atom_sites_solution_secondary difmap
_audit_creation_method SHELXL-97
_cell_angle_alpha 90
_cell_angle_beta 90
_cell_angle_gamma 90
_cell_formula_units_Z 4
_cell_length_a 10.5609(6)
_cell_length_b 10.5609(6)
_cell_length_c 22.6410(16)
_cell_measurement_reflns_used 6778
_cell_measurement_temperature 180(2)
_cell_measurement_theta_max 28.54
_cell_measurement_theta_min 1.04
_cell_volume 2525.2(3)
_computing_cell_refinement 'STOE X-AREA'
_computing_data_collection 'STOE X-AREA'
_computing_data_reduction 'STOE X-AREA, STOE X-RED'
_computing_molecular_graphics 'DIAMOND 3.2'
_computing_publication_material 'WinGX publication routines (Farrugia, 1999)'
_computing_structure_refinement 'SHELXL-97 (Sheldrick, 1997)'
_computing_structure_solution 'SHELXS-97 (Sheldrick, 1997)'
_diffrn_ambient_temperature 180(2)
_diffrn_detector 'image plate (34 cm diameter / schwenk)'
_diffrn_detector_area_resol_mean 6.67
_diffrn_detector_type STOE
_diffrn_measured_fraction_theta_full 0.996
_diffrn_measured_fraction_theta_max 0.996
_diffrn_measurement_device '2-circle goniometer'
_diffrn_measurement_device_type 'STOE IPDS-2T'
_diffrn_measurement_method '\w scans'
_diffrn_radiation_monochromator graphite
_diffrn_radiation_probe x-ray
_diffrn_radiation_source 'fine-focus sealed tube'
_diffrn_radiation_type MoK\a
_diffrn_radiation_wavelength 0.71073
_diffrn_reflns_av_R_equivalents 0.0307
_diffrn_reflns_av_sigmaI/netI 0.0628
_diffrn_reflns_limit_h_max 4
_diffrn_reflns_limit_h_min -12
_diffrn_reflns_limit_k_max 13
_diffrn_reflns_limit_k_min -13
_diffrn_reflns_limit_l_max 28
_diffrn_reflns_limit_l_min -28
_diffrn_reflns_number 8663
_diffrn_reflns_theta_full 26.99
_diffrn_reflns_theta_max 26.99
_diffrn_reflns_theta_min 1.93
_exptl_absorpt_coefficient_mu 2.188
_exptl_absorpt_correction_T_max 0.7978
_exptl_absorpt_correction_T_min 0.6331
_exptl_absorpt_correction_type numerical
_exptl_absorpt_process_details 'STOE X-RED'
_exptl_crystal_colour green
_exptl_crystal_density_diffrn 1.741
_exptl_crystal_density_method 'not measured'
_exptl_crystal_description tip
_exptl_crystal_F_000 1336
_exptl_crystal_size_max 0.29
_exptl_crystal_size_mid 0.23
_exptl_crystal_size_min 0.08
_refine_diff_density_max 0.632
_refine_diff_density_min -0.561
_refine_diff_density_rms 0.088
_refine_ls_abs_structure_details 'Flack H D (1983), Acta Cryst. A39, 876-881'
_refine_ls_abs_structure_Flack 0.09(2)
_refine_ls_extinction_method none
_refine_ls_goodness_of_fit_ref 0.920
_refine_ls_hydrogen_treatment constr
_refine_ls_matrix_type full
_refine_ls_number_parameters 356
_refine_ls_number_reflns 5451
_refine_ls_number_restraints 1
_refine_ls_restrained_S_all 0.920
_refine_ls_R_factor_all 0.0668
_refine_ls_R_factor_gt 0.0454
_refine_ls_shift/su_max 0.000
_refine_ls_shift/su_mean 0.000
_refine_ls_structure_factor_coef Fsqd
_refine_ls_weighting_details 'calc w=1/[\s^2^(Fo^2^)+(0.0676P)^2^+0.0000P] where P=(Fo^2^+2Fc^2^)/3'
_refine_ls_weighting_scheme calc
_refine_ls_wR_factor_gt 0.1081
_refine_ls_wR_factor_ref 0.1153
_reflns_number_gt 3901
_reflns_number_total 5451
_reflns_threshold_expression >2sigma(I)
_cod_data_source_file c3ce41371c.txt
_cod_data_source_block ip2-948
_cod_original_sg_symbol_Hall 'P 4w '
_cod_original_formula_sum 'C25.50 H22 Co2 Cu O9.50'
_cod_database_code 7211171

loop_
_symmetry_equiv_pos_as_xyz
'x, y, z'
'-x, -y, z+1/2'
'-y, x, z+1/4'
'y, -x, z+3/4'

loop_
_atom_site_label
_atom_site_type_symbol
_atom_site_fract_x
_atom_site_fract_y
_atom_site_fract_z
_atom_site_U_iso_or_equiv
_atom_site_adp_type
_atom_site_occupancy
_atom_site_symmetry_multiplicity
_atom_site_calc_flag
_atom_site_refinement_flags
C1 C 0.9071(6) 0.6732(6) 0.4974(3) 0.0352(13) Uani 1 1 d .
C2 C 0.9510(6) 0.7888(6) 0.4710(3) 0.0425(15) Uani 1 1 d .
H2 H 0.9793 0.7990 0.4315 0.051 Uiso 1 1 calc R
C3 C 0.9444(6) 0.8857(6) 0.5150(3) 0.0464(16) Uani 1 1 d .
H3 H 0.9682 0.9718 0.5099 0.056 Uiso 1 1 calc R
C4 C 0.8959(6) 0.8308(6) 0.5675(3) 0.0449(15) Uani 1 1 d .
H4 H 0.8810 0.8746 0.6035 0.054 Uiso 1 1 calc R
C5 C 0.8732(6) 0.6998(6) 0.5576(3) 0.0409(14) Uani 1 1 d .
H5 H 0.8414 0.6408 0.5856 0.049 Uiso 1 1 calc R
C6 C 0.8823(6) 0.5495(6) 0.4665(3) 0.0402(14) Uani 1 1 d .
C7 C 0.6427(6) 0.9471(6) 0.4848(3) 0.0331(13) Uani 1 1 d .
C8 C 0.5982(6) 0.8664(7) 0.5314(3) 0.0439(15) Uani 1 1 d .
H8 H 0.5802 0.8913 0.5709 0.053 Uiso 1 1 calc R
C9 C 0.5862(7) 0.7417(7) 0.5075(3) 0.0515(18) Uani 1 1 d .
H9 H 0.5575 0.6691 0.5284 0.062 Uiso 1 1 calc R
C10 C 0.6244(7) 0.7449(7) 0.4471(3) 0.0467(16) Uani 1 1 d .
H10 H 0.6265 0.6744 0.4210 0.056 Uiso 1 1 calc R
C11 C 0.6592(7) 0.8727(6) 0.4322(3) 0.0415(14) Uani 1 1 d .
H11 H 0.6876 0.9023 0.3949 0.050 Uiso 1 1 calc R
C12 C 0.6767(6) 1.0862(6) 0.4910(3) 0.0358(13) Uani 1 1 d .
C13 C 0.1507(6) 0.1877(6) 0.4593(3) 0.0358(13) Uani 1 1 d .
C14 C 0.1863(6) 0.1769(6) 0.3993(3) 0.0411(15) Uani 1 1 d .
H14 H 0.1309 0.1821 0.3663 0.049 Uiso 1 1 calc R
C15 C 0.3201(6) 0.1568(7) 0.3970(4) 0.0490(17) Uani 1 1 d .
H15 H 0.3690 0.1461 0.3621 0.059 Uiso 1 1 calc R
C16 C 0.3672(6) 0.1555(7) 0.4557(4) 0.0506(18) Uani 1 1 d .
H16 H 0.4527 0.1427 0.4672 0.061 Uiso 1 1 calc R
C17 C 0.2636(6) 0.1767(7) 0.4938(3) 0.0429(15) Uani 1 1 d .
H17 H 0.2681 0.1827 0.5356 0.052 Uiso 1 1 calc R
C18 C 0.0212(6) 0.2173(6) 0.4809(3) 0.0367(14) Uani 1 1 d .
C19 C 0.4209(6) 0.4540(6) 0.4283(3) 0.0385(14) Uani 1 1 d .
C20 C 0.3347(7) 0.4603(6) 0.3800(3) 0.0446(15) Uani 1 1 d .
H20 H 0.3564 0.4486 0.3396 0.054 Uiso 1 1 calc R
C21 C 0.2101(7) 0.4871(6) 0.4018(3) 0.0452(16) Uani 1 1 d .
H21 H 0.1354 0.4958 0.3788 0.054 Uiso 1 1 calc R
C22 C 0.2192(6) 0.4985(6) 0.4654(3) 0.0457(15) Uani 1 1 d .
H22 H 0.1517 0.5176 0.4917 0.055 Uiso 1 1 calc R
C23 C 0.3498(6) 0.4754(7) 0.4819(3) 0.0431(15) Uani 1 1 d .
H23 H 0.3827 0.4746 0.5209 0.052 Uiso 1 1 calc R
C24 C 0.5569(6) 0.4131(6) 0.4258(3) 0.0403(14) Uani 1 1 d .
C25 C 0.1792(9) 0.3327(10) 0.6401(4) 0.073(3) Uani 1 1 d .
H25A H 0.1237 0.3651 0.6713 0.110 Uiso 1 1 calc R
H25B H 0.1618 0.3778 0.6031 0.110 Uiso 1 1 calc R
H25C H 0.2678 0.3458 0.6514 0.110 Uiso 1 1 calc R
C26 C 0.866(2) 0.7391(14) 0.3008(9) 0.084(7) Uani 0.50 1 d P
H26A H 0.8402 0.7935 0.2678 0.125 Uiso 0.50 1 calc PR
H26B H 0.9196 0.6704 0.2860 0.125 Uiso 0.50 1 calc PR
H26C H 0.9133 0.7892 0.3297 0.125 Uiso 0.50 1 calc PR
Co1 Co 0.76942(8) 0.80699(8) 0.50022(3) 0.0355(2) Uani 1 1 d .
Co2 Co 0.28048(8) 0.32407(9) 0.43726(3) 0.0365(2) Uani 1 1 d .
Cu1 Cu 0.77543(7) 0.30990(7) 0.46486(4) 0.03406(16) Uani 1 1 d .
O1 O 0.8466(4) 0.4612(4) 0.5000(2) 0.0429(10) Uani 1 1 d .
O2 O 0.8974(5) 0.5445(4) 0.4121(2) 0.0486(12) Uani 1 1 d .
O3 O 0.6671(6) 1.1329(5) 0.5407(2) 0.0542(13) Uani 1 1 d .
O4 O 0.7083(4) 1.1417(4) 0.44428(19) 0.0407(10) Uani 1 1 d .
O5 O -0.0026(4) 0.2102(5) 0.5345(2) 0.0498(12) Uani 1 1 d .
O6 O -0.0583(4) 0.2479(5) 0.4414(2) 0.0431(10) Uani 1 1 d .
O7 O 0.6056(4) 0.3834(4) 0.4743(2) 0.0436(11) Uani 1 1 d .
O8 O 0.6088(5) 0.4107(7) 0.3780(2) 0.0683(16) Uani 1 1 d .
O9 O 0.1572(7) 0.2055(6) 0.6322(3) 0.0753(17) Uani 1 1 d .
H9A H 0.1499 0.1899 0.5960 0.113 Uiso 1 1 calc R
O10 O 0.7678(13) 0.6923(11) 0.3253(5) 0.069(4) Uani 0.50 1 d P
H10A H 0.7127 0.7490 0.3294 0.104 Uiso 0.50 1 calc PR

loop_
_atom_site_aniso_label
_atom_site_aniso_U_11
_atom_site_aniso_U_22
_atom_site_aniso_U_33
_atom_site_aniso_U_23
_atom_site_aniso_U_13
_atom_site_aniso_U_12
C1 0.035(3) 0.025(3) 0.045(3) -0.006(3) 0.000(3) -0.003(2)
C2 0.035(3) 0.039(4) 0.053(4) 0.005(3) 0.008(3) 0.000(3)
C3 0.038(4) 0.029(3) 0.073(5) -0.005(3) 0.000(3) -0.003(3)
C4 0.041(4) 0.038(4) 0.055(4) -0.008(3) -0.004(3) 0.000(3)
C5 0.043(4) 0.030(3) 0.050(3) -0.004(3) -0.005(3) 0.000(3)
C6 0.029(3) 0.038(3) 0.054(4) -0.003(3) -0.001(3) 0.009(2)
C7 0.029(3) 0.027(3) 0.043(3) -0.001(2) 0.000(2) 0.000(2)
C8 0.034(4) 0.048(4) 0.050(3) 0.002(3) 0.003(3) -0.002(3)
C9 0.044(4) 0.045(4) 0.065(4) 0.010(4) -0.006(4) -0.006(3)
C10 0.042(4) 0.038(4) 0.059(4) 0.005(3) -0.007(3) -0.010(3)
C11 0.045(4) 0.034(3) 0.046(3) 0.000(3) -0.008(3) 0.001(3)
C12 0.032(3) 0.036(3) 0.039(3) -0.004(3) -0.007(2) 0.011(3)
C13 0.029(3) 0.033(3) 0.046(3) 0.001(3) 0.003(3) 0.001(2)
C14 0.033(3) 0.036(4) 0.055(4) -0.007(3) 0.004(3) -0.003(3)
C15 0.031(4) 0.040(4) 0.076(5) -0.005(3) 0.020(3) 0.001(3)
C16 0.027(3) 0.042(4) 0.082(5) 0.004(4) -0.003(3) 0.007(3)
C17 0.031(3) 0.052(4) 0.046(3) 0.003(3) -0.006(3) 0.006(3)
C18 0.029(3) 0.032(3) 0.050(4) 0.002(3) 0.003(3) -0.004(2)
C19 0.026(3) 0.037(3) 0.052(4) -0.006(3) 0.001(3) -0.005(2)
C20 0.041(4) 0.039(4) 0.053(4) 0.003(3) -0.005(3) -0.001(3)
C21 0.036(4) 0.033(3) 0.067(4) 0.001(3) -0.011(3) 0.004(3)
C22 0.033(3) 0.039(4) 0.065(4) -0.009(3) 0.002(3) 0.008(3)
C23 0.030(3) 0.045(4) 0.054(4) -0.009(3) -0.005(3) 0.000(3)
C24 0.035(3) 0.035(3) 0.051(4) -0.005(3) 0.010(3) -0.004(3)
C25 0.057(5) 0.080(7) 0.083(6) -0.009(5) -0.005(4) -0.003(5)
C26 0.126(18) 0.018(8) 0.106(14) 0.028(8) 0.058(13) -0.005(9)
Co1 0.0339(5) 0.0289(5) 0.0438(5) 0.0005(4) 0.0014(4) 0.0000(4)
Co2 0.0257(5) 0.0334(5) 0.0502(5) -0.0009(4) 0.0001(4) -0.0002(4)
Cu1 0.0279(4) 0.0279(4) 0.0464(4) -0.0018(3) -0.0003(3) 0.0008(4)
O1 0.042(3) 0.031(2) 0.055(3) 0.003(2) 0.003(2) -0.0009(19)
O2 0.059(3) 0.043(3) 0.043(3) -0.007(2) -0.001(2) 0.004(2)
O3 0.071(4) 0.038(3) 0.053(3) -0.007(2) -0.006(2) 0.003(2)
O4 0.042(3) 0.034(2) 0.046(2) 0.0027(19) 0.003(2) -0.0014(19)
O5 0.041(3) 0.060(3) 0.048(3) 0.006(2) 0.007(2) 0.001(2)
O6 0.038(3) 0.045(3) 0.047(2) -0.008(2) -0.005(2) 0.005(2)
O7 0.030(2) 0.042(3) 0.060(3) -0.001(2) -0.004(2) 0.0041(19)
O8 0.040(3) 0.102(5) 0.063(3) 0.001(3) 0.012(2) 0.003(3)
O9 0.088(5) 0.074(4) 0.064(3) 0.004(3) -0.012(3) 0.004(4)
O10 0.092(9) 0.062(7) 0.054(6) -0.008(5) 0.004(6) 0.052(7)

loop_
_atom_type_symbol
_atom_type_description
_atom_type_scat_dispersion_real
_atom_type_scat_dispersion_imag
_atom_type_scat_source
C C 0.0033 0.0016 'International Tables Vol C Tables 4.2.6.8 and 6.1.1.4'
H H 0.0000 0.0000 'International Tables Vol C Tables 4.2.6.8 and 6.1.1.4'
Co Co 0.3494 0.9721 'International Tables Vol C Tables 4.2.6.8 and 6.1.1.4'
Cu Cu 0.3201 1.2651 'International Tables Vol C Tables 4.2.6.8 and 6.1.1.4'
O O 0.0106 0.0060 'International Tables Vol C Tables 4.2.6.8 and 6.1.1.4'

loop_
_geom_angle_atom_site_label_1
_geom_angle_atom_site_label_2
_geom_angle_atom_site_label_3
_geom_angle
_geom_angle_site_symmetry_1
_geom_angle_site_symmetry_3
C2 C1 C5 108.0(5) . .
C2 C1 C6 126.9(6) . .
C5 C1 C6 124.6(6) . .
C2 C1 Co1 69.7(4) . .
C5 C1 Co1 69.8(4) . .
C6 C1 Co1 119.6(4) . .
C3 C2 C1 107.7(6) . .
C3 C2 Co1 70.1(4) . .
C1 C2 Co1 69.0(4) . .
C3 C2 H2 126.2 . .
C1 C2 H2 126.2 . .
Co1 C2 H2 126.3 . .
C4 C3 C2 108.0(6) . .
C4 C3 Co1 69.3(4) . .
C2 C3 Co1 68.9(4) . .
C4 C3 H3 126.0 . .
C2 C3 H3 126.0 . .
Co1 C3 H3 127.3 . .
C3 C4 C5 109.1(6) . .
C3 C4 Co1 70.2(4) . .
C5 C4 Co1 69.6(4) . .
C3 C4 H4 125.5 . .
C5 C4 H4 125.5 . .
Co1 C4 H4 126.3 . .
C4 C5 C1 107.3(6) . .
C4 C5 Co1 69.6(4) . .
C1 C5 Co1 68.8(4) . .
C4 C5 H5 126.3 . .
C1 C5 H5 126.3 . .
Co1 C5 H5 126.8 . .
O2 C6 O1 127.1(6) . .
O2 C6 C1 118.4(6) . .
O1 C6 C1 114.5(6) . .
C8 C7 C11 108.9(5) . .
C8 C7 C12 125.7(5) . .
C11 C7 C12 125.2(5) . .
C8 C7 Co1 69.9(4) . .
C11 C7 Co1 70.3(3) . .
C12 C7 Co1 122.3(4) . .
C9 C8 C7 107.3(6) . .
C9 C8 Co1 70.4(4) . .
C7 C8 Co1 68.8(4) . .
C9 C8 H8 126.3 . .
C7 C8 H8 126.3 . .
Co1 C8 H8 126.0 . .
C10 C9 C8 108.4(6) . .
C10 C9 Co1 69.5(4) . .
C8 C9 Co1 68.8(4) . .
C10 C9 H9 125.8 . .
C8 C9 H9 125.8 . .
Co1 C9 H9 127.5 . .
C9 C10 C11 108.5(6) . .
C9 C10 Co1 69.9(4) . .
C11 C10 Co1 69.3(4) . .
C9 C10 H10 125.7 . .
C11 C10 H10 125.7 . .
Co1 C10 H10 126.6 . .
C7 C11 C10 106.8(6) . .
C7 C11 Co1 68.4(3) . .
C10 C11 Co1 69.7(4) . .
C7 C11 H11 126.6 . .
C10 C11 H11 126.6 . .
Co1 C11 H11 126.9 . .
O3 C12 O4 127.2(6) . .
O3 C12 C7 116.8(6) . .
O4 C12 C7 116.0(5) . .
C14 C13 C17 107.2(6) . .
C14 C13 C18 125.2(6) . .
C17 C13 C18 127.3(6) . .
C14 C13 Co2 69.2(4) . .
C17 C13 Co2 68.5(4) . .
C18 C13 Co2 123.2(4) . .
C13 C14 C15 108.1(6) . .
C13 C14 Co2 70.3(4) . .
C15 C14 Co2 69.3(4) . .
C13 C14 H14 126.0 . .
C15 C14 H14 126.0 . .
Co2 C14 H14 126.0 . .
C16 C15 C14 108.2(6) . .
C16 C15 Co2 70.1(4) . .
C14 C15 Co2 69.5(4) . .
C16 C15 H15 125.9 . .
C14 C15 H15 125.9 . .
Co2 C15 H15 126.0 . .
C17 C16 C15 107.5(6) . .
C17 C16 Co2 68.9(4) . .
C15 C16 Co2 69.1(4) . .
C17 C16 H16 126.3 . .
C15 C16 H16 126.3 . .
Co2 C16 H16 127.3 . .
C16 C17 C13 109.0(6) . .
C16 C17 Co2 70.5(4) . .
C13 C17 Co2 70.5(4) . .
C16 C17 H17 125.5 . .
C13 C17 H17 125.5 . .
Co2 C17 H17 125.1 . .
O5 C18 O6 124.8(6) . .
O5 C18 C13 119.6(6) . .
O6 C18 C13 115.6(5) . .
C20 C19 C23 107.8(5) . .
C20 C19 C24 126.6(6) . .
C23 C19 C24 125.1(6) . .
C20 C19 Co2 69.0(4) . .
C23 C19 Co2 69.0(4) . .
C24 C19 Co2 120.6(5) . .
C19 C20 C21 109.3(6) . .
C19 C20 Co2 69.8(4) . .
C21 C20 Co2 70.1(4) . .
C19 C20 H20 125.3 . .
C21 C20 H20 125.3 . .
Co2 C20 H20 126.4 . .
C20 C21 C22 107.3(6) . .
C20 C21 Co2 68.6(4) . .
C22 C21 Co2 69.8(4) . .
C20 C21 H21 126.3 . .
C22 C21 H21 126.3 . .
Co2 C21 H21 126.9 . .
C21 C22 C23 107.8(6) . .
C21 C22 Co2 68.8(4) . .
C23 C22 Co2 68.3(4) . .
C21 C22 H22 126.1 . .
C23 C22 H22 126.1 . .
Co2 C22 H22 128.4 . .
C19 C23 C22 107.8(6) . .
C19 C23 Co2 69.2(4) . .
C22 C23 Co2 70.2(4) . .
C19 C23 H23 126.1 . .
C22 C23 H23 126.1 . .
Co2 C23 H23 126.0 . .
O8 C24 O7 126.2(6) . .
O8 C24 C19 118.2(6) . .
O7 C24 C19 115.6(6) . .
O9 C25 H25A 109.5 . .
O9 C25 H25B 109.5 . .
H25A C25 H25B 109.5 . .
O9 C25 H25C 109.5 . .
H25A C25 H25C 109.5 . .
H25B C25 H25C 109.5 . .
O10 C26 H26A 109.5 . .
O10 C26 H26B 109.5 . .
H26A C26 H26B 109.5 . .
O10 C26 H26C 109.5 . .
H26A C26 H26C 109.5 . .
H26B C26 H26C 109.5 . .
C7 Co1 C1 167.7(2) . .
C7 Co1 C2 129.4(3) . .
C1 Co1 C2 41.3(2) . .
C7 Co1 C8 41.4(3) . .
C1 Co1 C8 149.4(3) . .
C2 Co1 C8 167.3(3) . .
C7 Co1 C4 118.1(3) . .
C1 Co1 C4 68.9(3) . .
C2 Co1 C4 68.8(3) . .
C8 Co1 C4 106.4(3) . .
C7 Co1 C5 150.3(2) . .
C1 Co1 C5 41.4(2) . .
C2 Co1 C5 69.5(3) . .
C8 Co1 C5 115.2(3) . .
C4 Co1 C5 40.7(3) . .
C7 Co1 C11 41.3(2) . .
C1 Co1 C11 128.2(3) . .
C2 Co1 C11 108.8(3) . .
C8 Co1 C11 69.7(3) . .
C4 Co1 C11 152.8(3) . .
C5 Co1 C11 165.9(3) . .
C7 Co1 C3 109.1(3) . .
C1 Co1 C3 69.0(3) . .
C2 Co1 C3 40.9(3) . .
C8 Co1 C3 128.0(3) . .
C4 Co1 C3 40.5(3) . .
C5 Co1 C3 68.8(3) . .
C11 Co1 C3 119.7(3) . .
C7 Co1 C10 68.9(3) . .
C1 Co1 C10 107.1(3) . .
C2 Co1 C10 118.8(3) . .
C8 Co1 C10 68.9(3) . .
C4 Co1 C10 164.5(3) . .
C5 Co1 C10 126.6(3) . .
C11 Co1 C10 41.0(3) . .
C3 Co1 C10 153.5(3) . .
C7 Co1 C9 68.8(3) . .
C1 Co1 C9 116.3(3) . .
C2 Co1 C9 151.4(3) . .
C8 Co1 C9 40.8(3) . .
C4 Co1 C9 126.5(3) . .
C5 Co1 C9 105.5(3) . .
C11 Co1 C9 68.9(3) . .
C3 Co1 C9 165.3(3) . .
C10 Co1 C9 40.6(3) . .
C20 Co2 C17 168.3(3) . .
C20 Co2 C23 69.9(3) . .
C17 Co2 C23 108.8(3) . .
C20 Co2 C19 41.2(3) . .
C17 Co2 C19 130.3(3) . .
C23 Co2 C19 41.7(3) . .
C20 Co2 C15 105.8(3) . .
C17 Co2 C15 68.5(3) . .
C23 Co2 C15 146.6(3) . .
C19 Co2 C15 113.1(3) . .
C20 Co2 C14 114.3(3) . .
C17 Co2 C14 68.7(3) . .
C23 Co2 C14 171.3(3) . .
C19 Co2 C14 146.2(3) . .
C15 Co2 C14 41.2(3) . .
C20 Co2 C21 41.4(3) . .
C17 Co2 C21 150.0(3) . .
C23 Co2 C21 70.2(3) . .
C19 Co2 C21 69.9(3) . .
C15 Co2 C21 129.2(3) . .
C14 Co2 C21 107.5(3) . .
C20 Co2 C16 128.6(3) . .
C17 Co2 C16 40.6(3) . .
C23 Co2 C16 115.0(3) . .
C19 Co2 C16 106.4(3) . .
C15 Co2 C16 40.7(3) . .
C14 Co2 C16 68.9(3) . .
C21 Co2 C16 168.0(3) . .
C20 Co2 C13 147.8(3) . .
C17 Co2 C13 41.1(3) . .
C23 Co2 C13 132.3(3) . .
C19 Co2 C13 170.9(3) . .
C15 Co2 C13 68.7(3) . .
C14 Co2 C13 40.5(3) . .
C21 Co2 C13 116.4(3) . .
C16 Co2 C13 68.8(3) . .
C20 Co2 C22 69.5(3) . .
C17 Co2 C22 117.7(3) . .
C23 Co2 C22 41.6(3) . .
C19 Co2 C22 69.8(3) . .
C15 Co2 C22 169.8(3) . .
C14 Co2 C22 131.5(3) . .
C21 Co2 C22 41.4(3) . .
C16 Co2 C22 149.1(3) . .
C13 Co2 C22 110.1(3) . .
O1 Cu1 O6 92.3(2) . 1_655
O1 Cu1 O7 89.06(19) . .
O6 Cu1 O7 170.0(2) 1_655 .
O1 Cu1 O4 168.93(19) . 1_545
O6 Cu1 O4 87.5(2) 1_655 1_545
O7 Cu1 O4 93.1(2) . 1_545
C6 O1 Cu1 118.6(4) . .
C12 O4 Cu1 108.6(4) . 1_565
C18 O6 Cu1 119.4(4) . 1_455
C24 O7 Cu1 112.3(4) . .
C25 O9 H9A 109.5 . .
C26 O10 H10A 109.5 . .

loop_
_geom_bond_atom_site_label_1
_geom_bond_atom_site_label_2
_geom_bond_distance
_geom_bond_site_symmetry_2
C1 C2 1.435(9) .
C1 C5 1.438(9) .
C1 C6 1.505(9) .
C1 Co1 2.029(6) .
C2 C3 1.430(9) .
C2 Co1 2.037(6) .
C2 H2 0.9500 .
C3 C4 1.419(10) .
C3 Co1 2.053(7) .
C3 H3 0.9500 .
C4 C5 1.422(9) .
C4 Co1 2.042(7) .
C4 H4 0.9500 .
C5 Co1 2.042(6) .
C5 H5 0.9500 .
C6 O2 1.244(8) .
C6 O1 1.261(8) .
C7 C8 1.436(9) .
C7 C11 1.437(9) .
C7 C12 1.518(9) .
C7 Co1 2.026(6) .
C8 C9 1.429(11) .
C8 Co1 2.040(7) .
C8 H8 0.9500 .
C9 C10 1.428(10) .
C9 Co1 2.061(8) .
C9 H9 0.9500 .
C10 C11 1.439(9) .
C10 Co1 2.055(7) .
C10 H10 0.9500 .
C11 Co1 2.051(6) .
C11 H11 0.9500 .
C12 O3 1.235(7) .
C12 O4 1.254(7) .
C13 C14 1.415(9) .
C13 C17 1.429(9) .
C13 C18 1.486(9) .
C13 Co2 2.050(6) .
C14 C15 1.430(9) .
C14 Co2 2.036(7) .
C14 H14 0.9500 .
C15 C16 1.419(11) .
C15 Co2 2.032(7) .
C15 H15 0.9500 .
C16 C17 1.412(10) .
C16 Co2 2.045(7) .
C16 H16 0.9500 .
C17 Co2 2.023(7) .
C17 H17 0.9500 .
C18 O5 1.243(8) .
C18 O6 1.268(7) .
C19 C20 1.425(9) .
C19 C23 1.445(9) .
C19 C24 1.501(9) .
C19 Co2 2.030(6) .
C20 C21 1.434(10) .
C20 Co2 2.020(7) .
C20 H20 0.9500 .
C21 C22 1.448(10) .
C21 Co2 2.040(7) .
C21 H21 0.9500 .
C22 C23 1.449(9) .
C22 Co2 2.054(6) .
C22 H22 0.9500 .
C23 Co2 2.028(7) .
C23 H23 0.9500 .
C24 O8 1.214(8) .
C24 O7 1.252(8) .
C25 O9 1.375(12) .
C25 H25A 0.9800 .
C25 H25B 0.9800 .
C25 H25C 0.9800 .
C26 O10 1.28(2) .
C26 H26A 0.9800 .
C26 H26B 0.9800 .
C26 H26C 0.9800 .
Cu1 O1 1.937(5) .
Cu1 O6 1.948(5) 1_655
Cu1 O7 1.966(4) .
Cu1 O4 1.969(5) 1_545
O4 Cu1 1.969(4) 1_565
O6 Cu1 1.948(5) 1_455
O9 H9A 0.8400 .
O10 H10A 0.8400 .
